data_4350649
loop_
_publ_author_name
'Huang, Xiao-feng'
'Ma, Jing-xin'
'Liu, Wei-sheng'

_publ_section_title
;
 Lanthanide metalloligand strategy toward d-f heterometallic metal-organic
 frameworks: magnetism and symmetric-dependent luminescent properties.
;
_journal_issue 12
_journal_name_full 'Inorganic chemistry'
_journal_page_first 5922
_journal_page_last 5930
_journal_paper_doi 10.1021/ic403080n
_journal_volume 53
_journal_year 2014
_chemical_formula_sum 'C24 H48 Cd3 O42 Sm2'
_chemical_formula_weight 1646.52
_space_group_IT_number 192
_space_group_name_Hall '-P 6 2c'
_space_group_name_H-M_alt 'P 6/m c c'
_symmetry_cell_setting hexagonal
_symmetry_space_group_name_H-M 'P 6/m c c'
_atom_sites_solution_hydrogens geom
_atom_sites_solution_primary direct
_atom_sites_solution_secondary difmap
_audit_creation_method SHELXL-97
_cell_angle_alpha 90.00
_cell_angle_beta 90.00
_cell_angle_gamma 120.00
_cell_formula_units_Z 2
_cell_length_a 12.8326(11)
_cell_length_b 12.8326(11)
_cell_length_c 17.756(2)
_cell_measurement_temperature 298(2)
_cell_volume 2532.2(4)
_computing_structure_refinement 'SHELXL-97 (Sheldrick, 1997)'
_computing_structure_solution 'SHELXS-97 (Sheldrick, 1990)'
_diffrn_ambient_temperature 298(2)
_diffrn_measured_fraction_theta_full 0.959
_diffrn_measured_fraction_theta_max 0.959
_diffrn_radiation_monochromator graphite
_diffrn_radiation_source 'fine-focus sealed tube'
_diffrn_radiation_type MoK\a
_diffrn_radiation_wavelength 0.71073
_diffrn_reflns_av_R_equivalents 0.0568
_diffrn_reflns_av_sigmaI/netI 0.0209
_diffrn_reflns_limit_h_max 16
_diffrn_reflns_limit_h_min -15
_diffrn_reflns_limit_k_max 10
_diffrn_reflns_limit_k_min -16
_diffrn_reflns_limit_l_max 18
_diffrn_reflns_limit_l_min -22
_diffrn_reflns_number 11891
_diffrn_reflns_theta_full 27.51
_diffrn_reflns_theta_max 27.51
_diffrn_reflns_theta_min 1.83
_exptl_absorpt_coefficient_mu 3.634
_exptl_absorpt_correction_T_max 0.2857
_exptl_absorpt_correction_T_min 0.2638
_exptl_crystal_density_diffrn 2.159
_exptl_crystal_density_method 'not measured'
_exptl_crystal_F_000 1592
_exptl_crystal_size_max 0.50
_exptl_crystal_size_mid 0.47
_exptl_crystal_size_min 0.46
_refine_diff_density_max 1.776
_refine_diff_density_min -5.758
_refine_diff_density_rms 0.347
_refine_ls_extinction_coef 0.0024(6)
_refine_ls_extinction_expression Fc^*^=kFc[1+0.001xFc^2^\l^3^/sin(2\q)]^-1/4^
_refine_ls_extinction_method SHELXL
_refine_ls_goodness_of_fit_ref 1.036
_refine_ls_hydrogen_treatment mixed
_refine_ls_matrix_type full
_refine_ls_number_parameters 65
_refine_ls_number_reflns 978
_refine_ls_number_restraints 0
_refine_ls_restrained_S_all 1.036
_refine_ls_R_factor_all 0.0973
_refine_ls_R_factor_gt 0.0852
_refine_ls_shift/su_max 0.001
_refine_ls_shift/su_mean 0.000
_refine_ls_structure_factor_coef Fsqd
_refine_ls_weighting_details 'calc w=1/[\s^2^(Fo^2^)+(0.1156P)^2^+259.8979P] where P=(Fo^2^+2Fc^2^)/3'
_refine_ls_weighting_scheme calc
_refine_ls_wR_factor_gt 0.2791
_refine_ls_wR_factor_ref 0.2909
_reflns_number_gt 737
_reflns_number_total 978
_reflns_threshold_expression >2sigma(I)
_cod_data_source_file ic403080n_si_002.cif
_cod_data_source_block 2c
_cod_depositor_comments
;
The following automatic conversions were performed:

data item '_symmetry_cell_setting' value 'Hexagonal' was changed to
'hexagonal' in accordance with the
/home/saulius/struct/COD-crude-data/automatic-downloads/DataCite-retrospective/ACS/depositions/lib/dictionaries/cif_core.dic
dictionary named 'cif_core.dic' version 2.4.2 last updated on
2011-04-26.

Automatic conversion script
Id: cif_fix_values 6909 2019-04-08 15:41:33Z antanas 
;
_cod_original_cell_volume 2532.3(4)
_cod_original_sg_symbol_H-M P6/mcc
_cod_database_code 4350649

loop_
_symmetry_equiv_pos_as_xyz
'x, y, z'
'-y, x-y, z'
'-x+y, -x, z'
'-x, -y, z'
'y, -x+y, z'
'x-y, x, z'
'y, x, -z+1/2'
'x-y, -y, -z+1/2'
'-x, -x+y, -z+1/2'
'-y, -x, -z+1/2'
'-x+y, y, -z+1/2'
'x, x-y, -z+1/2'
'-x, -y, -z'
'y, -x+y, -z'
'x-y, x, -z'
'x, y, -z'
'-y, x-y, -z'
'-x+y, -x, -z'
'-y, -x, z-1/2'
'-x+y, y, z-1/2'
'x, x-y, z-1/2'
'y, x, z-1/2'
'x-y, -y, z-1/2'
'-x, -x+y, z-1/2'

loop_
_atom_site_label
_atom_site_type_symbol
_atom_site_fract_x
_atom_site_fract_y
_atom_site_fract_z
_atom_site_U_iso_or_equiv
_atom_site_adp_type
_atom_site_occupancy
_atom_site_symmetry_multiplicity
_atom_site_calc_flag
_atom_site_refinement_flags
_atom_site_disorder_assembly
_atom_site_disorder_group
Sm1 Sm 0.6667 0.3333 0.2500 0.0226(7) Uani 1 6 d S . .
Cd1 Cd 1.0000 0.5000 0.0000 0.0401(10) Uani 1 4 d S . .
O1 O 0.9412(13) 0.3490(16) 0.0845(8) 0.050(4) Uani 1 1 d . A .
O2 O 0.8199(14) 0.3869(14) 0.1542(8) 0.045(3) Uani 1 1 d . A .
O3 O 0.7804(10) 0.2196(10) 0.2500 0.051(5) Uani 1 2 d S . .
O4 O 0.813(2) 0.482(2) 0.0000 0.060(6) Uani 1 2 d S . .
H4A H 0.8136 0.5412 -0.0338 0.072 Uiso 0.50 1 d PR . .
H4B H 0.7941 0.4964 0.0500 0.072 Uiso 0.50 1 d PR . .
O5 O 1.0000 0.5000 0.2500 0.070(12) Uani 1 4 d S . .
H5 H 0.9383 0.4613 0.2219 0.084 Uiso 0.50 1 d PR . .
O6 O 1.0000 0.0000 1.0000 0.025(4) Uani 1 12 d S . .
H6A H 0.9900 0.0579 1.0145 0.030 Uiso 0.08 1 d PR . .
H6B H 1.0000 0.0000 0.9521 0.030 Uiso 0.50 6 d SPR . .
O7 O 0.0000 0.0000 0.7794(15) 0.025(4) Uani 1 6 d S . .
H7 H 0.0443 0.0746 0.7886 0.030 Uiso 0.33 1 d PR . .
C1 C 0.873(2) 0.329(2) 0.1399(11) 0.048(5) Uani 1 1 d . . .
C2 C 0.823(4) 0.200(4) 0.179(2) 0.048(7) Uani 0.52(4) 1 d P A 1
H2A H 0.7581 0.1364 0.1505 0.058 Uiso 0.52(4) 1 calc PR A 1
H2B H 0.8862 0.1804 0.1867 0.058 Uiso 0.52(4) 1 calc PR A 1
C2' C 0.899(4) 0.279(5) 0.207(2) 0.048(7) Uani 0.48(4) 1 d P A 2
H2'1 H 0.9620 0.3426 0.2370 0.058 Uiso 0.48(4) 1 calc PR A 2
H2'2 H 0.9227 0.2210 0.1937 0.058 Uiso 0.48(4) 1 calc PR A 2

loop_
_atom_site_aniso_label
_atom_site_aniso_U_11
_atom_site_aniso_U_22
_atom_site_aniso_U_33
_atom_site_aniso_U_23
_atom_site_aniso_U_13
_atom_site_aniso_U_12
Sm1 0.0274(8) 0.0274(8) 0.0129(9) 0.000 0.000 0.0137(4)
Cd1 0.0297(14) 0.0303(15) 0.057(2) 0.000 0.000 0.0123(12)
O1 0.047(8) 0.073(11) 0.030(7) 0.010(7) 0.013(7) 0.030(8)
O2 0.047(8) 0.061(9) 0.034(6) 0.009(6) 0.013(6) 0.032(7)
O3 0.065(11) 0.065(11) 0.040(10) 0.015(9) 0.015(9) 0.046(12)
O4 0.040(12) 0.075(17) 0.068(15) 0.000 0.000 0.031(12)
O5 0.06(2) 0.08(2) 0.06(2) 0.000 0.000 0.031(11)
O6 0.033(6) 0.033(6) 0.010(8) 0.000 0.000 0.016(3)
O7 0.033(6) 0.033(6) 0.010(8) 0.000 0.000 0.016(3)
C1 0.051(12) 0.068(14) 0.034(10) 0.006(10) 0.005(9) 0.035(11)
C2 0.049(18) 0.06(2) 0.037(16) 0.008(14) 0.011(13) 0.033(16)
C2' 0.049(18) 0.06(2) 0.037(16) 0.008(14) 0.011(13) 0.033(16)

loop_
_atom_type_symbol
_atom_type_description
_atom_type_scat_dispersion_real
_atom_type_scat_dispersion_imag
_atom_type_scat_source
C C 0.0033 0.0016 'International Tables Vol C Tables 4.2.6.8 and 6.1.1.4'
H H 0.0000 0.0000 'International Tables Vol C Tables 4.2.6.8 and 6.1.1.4'
O O 0.0106 0.0060 'International Tables Vol C Tables 4.2.6.8 and 6.1.1.4'
Cd Cd -0.8075 1.2024 'International Tables Vol C Tables 4.2.6.8 and 6.1.1.4'
Sm Sm -0.1638 3.4418 'International Tables Vol C Tables 4.2.6.8 and 6.1.1.4'

loop_
_geom_angle_atom_site_label_1
_geom_angle_atom_site_label_2
_geom_angle_atom_site_label_3
_geom_angle
_geom_angle_site_symmetry_1
_geom_angle_site_symmetry_3
O2 Sm1 O2 151.6(7) 12 3_665
O2 Sm1 O2 76.3(6) 12 10_665
O2 Sm1 O2 90.8(7) 3_665 10_665
O2 Sm1 O2 90.8(7) 12 .
O2 Sm1 O2 76.3(6) 3_665 .
O2 Sm1 O2 125.6(7) 10_665 .
O2 Sm1 O2 125.6(7) 12 2_655
O2 Sm1 O2 76.3(6) 3_665 2_655
O2 Sm1 O2 151.6(7) 10_665 2_655
O2 Sm1 O2 76.3(6) . 2_655
O2 Sm1 O2 76.3(6) 12 11_655
O2 Sm1 O2 125.6(7) 3_665 11_655
O2 Sm1 O2 76.3(6) 10_665 11_655
O2 Sm1 O2 151.6(7) . 11_655
O2 Sm1 O2 90.8(7) 2_655 11_655
O2 Sm1 O3 75.8(4) 12 .
O2 Sm1 O3 75.8(4) 3_665 .
O2 Sm1 O3 62.8(3) 10_665 .
O2 Sm1 O3 62.8(3) . .
O2 Sm1 O3 134.6(4) 2_655 .
O2 Sm1 O3 134.6(4) 11_655 .
O2 Sm1 O3 62.8(3) 12 2_655
O2 Sm1 O3 134.6(4) 3_665 2_655
O2 Sm1 O3 134.6(4) 10_665 2_655
O2 Sm1 O3 75.8(4) . 2_655
O2 Sm1 O3 62.8(3) 2_655 2_655
O2 Sm1 O3 75.8(4) 11_655 2_655
O3 Sm1 O3 120.000(2) . 2_655
O2 Sm1 O3 134.6(4) 12 3_665
O2 Sm1 O3 62.8(3) 3_665 3_665
O2 Sm1 O3 75.8(4) 10_665 3_665
O2 Sm1 O3 134.6(4) . 3_665
O2 Sm1 O3 75.8(4) 2_655 3_665
O2 Sm1 O3 62.8(3) 11_655 3_665
O3 Sm1 O3 120.000(1) . 3_665
O3 Sm1 O3 120.000(2) 2_655 3_665
O1 Cd1 O1 180.0(9) 16 4_765
O1 Cd1 O1 83.2(8) 16 .
O1 Cd1 O1 96.8(8) 4_765 .
O1 Cd1 O1 96.8(8) 16 13_765
O1 Cd1 O1 83.2(8) 4_765 13_765
O1 Cd1 O1 180.0(5) . 13_765
O1 Cd1 O4 88.3(6) 16 13_765
O1 Cd1 O4 91.7(6) 4_765 13_765
O1 Cd1 O4 88.3(6) . 13_765
O1 Cd1 O4 91.7(6) 13_765 13_765
O1 Cd1 O4 91.7(6) 16 .
O1 Cd1 O4 88.3(6) 4_765 .
O1 Cd1 O4 91.7(6) . .
O1 Cd1 O4 88.3(6) 13_765 .
O4 Cd1 O4 180.000(1) 13_765 .
C1 O1 Cd1 126.8(16) . .
C1 O2 Sm1 125.1(13) . .
C2 O3 C2 123(4) . 10_665
C2 O3 C2' 44(3) . .
C2 O3 C2' 108(3) 10_665 .
C2 O3 C2' 108(3) . 10_665
C2 O3 C2' 44(3) 10_665 10_665
C2' O3 C2' 129(4) . 10_665
C2 O3 Sm1 118.7(19) . .
C2 O3 Sm1 118.7(19) 10_665 .
C2' O3 Sm1 115(2) . .
C2' O3 Sm1 115(2) 10_665 .
Cd1 O4 H4A 109.0 . .
Cd1 O4 H4B 109.4 . .
H4A O4 H4B 109.2 . .
H6A O6 H6B 107.6 . .
O7 O7 H7 101.1 7_556 .
O1 C1 O2 124(2) . .
O1 C1 C2' 117(2) . .
O2 C1 C2' 113(2) . .
O1 C1 C2 116(2) . .
O2 C1 C2 118(2) . .
C2' C1 C2 42(3) . .
O3 C2 C1 101(3) . .
O3 C2 H2A 111.6 . .
C1 C2 H2A 111.6 . .
O3 C2 H2B 111.6 . .
C1 C2 H2B 111.6 . .
H2A C2 H2B 109.4 . .
C1 C2' O3 104(3) . .
C1 C2' H2'1 110.9 . .
O3 C2' H2'1 110.9 . .
C1 C2' H2'2 110.9 . .
O3 C2' H2'2 110.9 . .
H2'1 C2' H2'2 109.0 . .

loop_
_geom_bond_atom_site_label_1
_geom_bond_atom_site_label_2
_geom_bond_distance
_geom_bond_site_symmetry_2
Sm1 O2 2.425(14) 12
Sm1 O2 2.425(14) 3_665
Sm1 O2 2.425(14) 10_665
Sm1 O2 2.425(14) .
Sm1 O2 2.425(14) 2_655
Sm1 O2 2.425(14) 11_655
Sm1 O3 2.53(2) .
Sm1 O3 2.53(2) 2_655
Sm1 O3 2.53(2) 3_665
Cd1 O1 2.262(15) 16
Cd1 O1 2.262(15) 4_765
Cd1 O1 2.262(15) .
Cd1 O1 2.262(15) 13_765
Cd1 O4 2.29(2) 13_765
Cd1 O4 2.29(2) .
O1 C1 1.25(2) .
O2 C1 1.27(3) .
O3 C2 1.44(4) .
O3 C2 1.44(4) 10_665
O3 C2' 1.52(5) .
O3 C2' 1.52(5) 10_665
O4 H4A 0.9639 .
O4 H4B 0.9616 .
O5 H5 0.8536 .
O6 H6A 0.8547 .
O6 H6B 0.8507 .
O7 O7 1.04(5) 7_556
O7 H7 0.8500 .
C1 C2' 1.47(5) .
C1 C2 1.60(5) .
C2 H2A 0.9700 .
C2 H2B 0.9700 .
C2' H2'1 0.9700 .
C2' H2'2 0.9700 .

loop_
_geom_torsion_atom_site_label_1
_geom_torsion_atom_site_label_2
_geom_torsion_atom_site_label_3
_geom_torsion_atom_site_label_4
_geom_torsion
_geom_torsion_site_symmetry_1
_geom_torsion_site_symmetry_4
O1 Cd1 O1 C1 -130.3(17) 16 .
O1 Cd1 O1 C1 49.7(17) 4_765 .
O1 Cd1 O1 C1 154(100) 13_765 .
O4 Cd1 O1 C1 141.3(19) 13_765 .
O4 Cd1 O1 C1 -38.7(19) . .
O2 Sm1 O2 C1 83.7(17) 12 .
O2 Sm1 O2 C1 -70.7(19) 3_665 .
O2 Sm1 O2 C1 10.2(16) 10_665 .
O2 Sm1 O2 C1 -149.7(17) 2_655 .
O2 Sm1 O2 C1 145.4(17) 11_655 .
O3 Sm1 O2 C1 10.2(16) . .
O3 Sm1 O2 C1 145.4(17) 2_655 .
O3 Sm1 O2 C1 -96.3(17) 3_665 .
O2 Sm1 O3 C2 -130(2) 12 .
O2 Sm1 O3 C2 50(2) 3_665 .
O2 Sm1 O3 C2 149(2) 10_665 .
O2 Sm1 O3 C2 -31(2) . .
O2 Sm1 O3 C2 -3(2) 2_655 .
O2 Sm1 O3 C2 177(2) 11_655 .
O3 Sm1 O3 C2 -83(2) 2_655 .
O3 Sm1 O3 C2 97(2) 3_665 .
O2 Sm1 O3 C2 50(2) 12 10_665
O2 Sm1 O3 C2 -130(2) 3_665 10_665
O2 Sm1 O3 C2 -31(2) 10_665 10_665
O2 Sm1 O3 C2 149(2) . 10_665
O2 Sm1 O3 C2 177(2) 2_655 10_665
O2 Sm1 O3 C2 -3(2) 11_655 10_665
O3 Sm1 O3 C2 97(2) 2_655 10_665
O3 Sm1 O3 C2 -83(2) 3_665 10_665
O2 Sm1 O3 C2' -80(2) 12 .
O2 Sm1 O3 C2' 100(2) 3_665 .
O2 Sm1 O3 C2' -162(2) 10_665 .
O2 Sm1 O3 C2' 18(2) . .
O2 Sm1 O3 C2' 46(2) 2_655 .
O2 Sm1 O3 C2' -134(2) 11_655 .
O3 Sm1 O3 C2' -34(2) 2_655 .
O3 Sm1 O3 C2' 146(2) 3_665 .
O2 Sm1 O3 C2' 100(2) 12 10_665
O2 Sm1 O3 C2' -80(2) 3_665 10_665
O2 Sm1 O3 C2' 18(2) 10_665 10_665
O2 Sm1 O3 C2' -162(2) . 10_665
O2 Sm1 O3 C2' -134(2) 2_655 10_665
O2 Sm1 O3 C2' 46(2) 11_655 10_665
O3 Sm1 O3 C2' 146(2) 2_655 10_665
O3 Sm1 O3 C2' -34(2) 3_665 10_665
Cd1 O1 C1 O2 5(3) . .
Cd1 O1 C1 C2' -146(3) . .
Cd1 O1 C1 C2 167(2) . .
Sm1 O2 C1 O1 171.0(17) . .
Sm1 O2 C1 C2' -37(3) . .
Sm1 O2 C1 C2 9(3) . .
C2 O3 C2 C1 -138(3) 10_665 .
C2' O3 C2 C1 -56(3) . .
C2' O3 C2 C1 176(3) 10_665 .
Sm1 O3 C2 C1 42(3) . .
O1 C1 C2 O3 164(2) . .
O2 C1 C2 O3 -33(4) . .
C2' C1 C2 O3 62(3) . .
O1 C1 C2' O3 -158(3) . .
O2 C1 C2' O3 48(4) . .
C2 C1 C2' O3 -58(3) . .
C2 O3 C2' C1 66(4) . .
C2 O3 C2' C1 -175(3) 10_665 .
C2' O3 C2' C1 140(4) 10_665 .
Sm1 O3 C2' C1 -40(4) . .
